data_4112852
loop_
_publ_author_name
'Toshikazu Kitagawa'
'Kohei Ogawa'
'Koichi Komatsu'

_publ_contact_author_address
;
    Institute for Chemical Research, Kyoto University, Gokasho, Uji, 
    Kyoto 611-0011, Japan. 
;
_publ_contact_author_email ' kitagawa@scl.kyoto-u.ac.jp'
_publ_contact_author_fax ' +81-774-38-3178 '
_publ_contact_author_name ' Toshikazu Kitagawa '
_publ_contact_author_phone ' +81-774-38-3173 '
_publ_section_title
;
 Spin-Localized Cyclopentadienyl Radical Annelated with Homoadamantene
 Frameworks: Isolation, X-ray Crystal Structure, and ESR Characterization
;
_journal_name_full 'Journal of the American Chemical Society'
_journal_page_first 9930
_journal_page_last 9931
_journal_paper_doi 10.1021/ja046617o
_journal_volume 126
_journal_year 2004
_chemical_formula_sum 'C39 H61 K O3'
_chemical_formula_weight 616.98
_chemical_name_systematic
; 
 ? 
;
_space_group_IT_number 14
_symmetry_cell_setting monoclinic
_symmetry_space_group_name_Hall '-P 2ybc'
_symmetry_space_group_name_H-M 'P 1 21/c 1'
_atom_sites_solution_hydrogens geom
_atom_sites_solution_primary direct
_atom_sites_solution_secondary difmap
_audit_creation_date ' Dec 6 2003 '
_audit_creation_method SHELXL-97
_cell_angle_alpha 90.000(5)
_cell_angle_beta 93.821(5)
_cell_angle_gamma 90.000(5)
_cell_formula_units_Z 4
_cell_length_a 10.065(5)
_cell_length_b 18.356(5)
_cell_length_c 18.442(5)
_cell_measurement_temperature 100(2)
_cell_volume 3400(2)
_computing_cell_refinement 'Bruker SMART'
_computing_data_collection 'Bruker SMART'
_computing_data_reduction 'Bruker SHELXTL'
_computing_molecular_graphics 'Bruker SHELXTL'
_computing_publication_material 'Bruker SHELXTL'
_computing_structure_refinement 'SHELXL-97 (Sheldrick, 1997)'
_computing_structure_solution 'SHELXS-97 (Sheldrick, 1990)'
_diffrn_ambient_temperature 100(2)
_diffrn_measured_fraction_theta_full 0.950
_diffrn_measured_fraction_theta_max 0.950
_diffrn_measurement_device_type 'CCD area detector'
_diffrn_measurement_method 'phi and omega scans'
_diffrn_radiation_monochromator graphite
_diffrn_radiation_source 'fine-focus sealed tube'
_diffrn_radiation_type MoK\a
_diffrn_radiation_wavelength 0.71069
_diffrn_reflns_av_R_equivalents 0.0268
_diffrn_reflns_av_sigmaI/netI 0.0377
_diffrn_reflns_limit_h_max 12
_diffrn_reflns_limit_h_min -12
_diffrn_reflns_limit_k_max 20
_diffrn_reflns_limit_k_min -23
_diffrn_reflns_limit_l_max 23
_diffrn_reflns_limit_l_min -22
_diffrn_reflns_number 20141
_diffrn_reflns_theta_full 27.50
_diffrn_reflns_theta_max 27.50
_diffrn_reflns_theta_min 2.03
_exptl_absorpt_coefficient_mu 0.192
_exptl_absorpt_correction_T_max 0.9446
_exptl_absorpt_correction_T_min 0.9446
_exptl_absorpt_correction_type empirical(SADABS)
_exptl_crystal_colour colorless
_exptl_crystal_density_diffrn 1.205
_exptl_crystal_description prism
_exptl_crystal_F_000 1352
_exptl_crystal_size_max 0.30
_exptl_crystal_size_mid 0.30
_exptl_crystal_size_min 0.30
_refine_diff_density_max 0.571
_refine_diff_density_min -0.245
_refine_diff_density_rms 0.056
_refine_ls_extinction_method none
_refine_ls_goodness_of_fit_ref 1.005
_refine_ls_hydrogen_treatment mixed
_refine_ls_matrix_type full
_refine_ls_number_parameters 443
_refine_ls_number_reflns 7412
_refine_ls_number_restraints 0
_refine_ls_restrained_S_all 1.005
_refine_ls_R_factor_all 0.0620
_refine_ls_R_factor_gt 0.0447
_refine_ls_shift/su_max 2.806
_refine_ls_shift/su_mean 0.071
_refine_ls_structure_factor_coef Fsqd
_refine_ls_weighting_details 'calc w=1/[\s^2^(Fo^2^)+(0.0721P)^2^+0.0000P] where P=(Fo^2^+2Fc^2^)/3'
_refine_ls_weighting_scheme calc
_refine_ls_wR_factor_gt 0.1099
_refine_ls_wR_factor_ref 0.1160
_reflns_number_gt 5599
_reflns_number_total 7412
_reflns_threshold_expression >2sigma(I)
_cod_data_source_file ja046617osi20040709_113345.cif
_cod_data_source_block 2K+(THF)3
_cod_database_code 4112852

loop_
_symmetry_equiv_pos_as_xyz
'x, y, z'
'-x, y+1/2, -z+1/2'
'-x, -y, -z'
'x, -y-1/2, z-1/2'

loop_
_atom_site_label
_atom_site_type_symbol
_atom_site_fract_x
_atom_site_fract_y
_atom_site_fract_z
_atom_site_U_iso_or_equiv
_atom_site_adp_type
_atom_site_occupancy
_atom_site_symmetry_multiplicity
_atom_site_calc_flag
_atom_site_refinement_flags
_atom_site_disorder_assembly
_atom_site_disorder_group
C38 C 0.3392(7) 0.9664(3) 0.0495(4) 0.0245(12) Uani 0.623(16) 1 d P A 1
H38A H 0.3741 0.9633 0.0007 0.029 Uiso 0.623(16) 1 calc PR A 1
H38B H 0.2524 0.9409 0.0491 0.029 Uiso 0.623(16) 1 calc PR A 1
C39 C 0.4390(10) 0.9359(4) 0.1085(6) 0.0267(15) Uani 0.623(16) 1 d P A 1
H39A H 0.3914 0.9145 0.1487 0.032 Uiso 0.623(16) 1 calc PR A 1
H39B H 0.4947 0.8975 0.0880 0.032 Uiso 0.623(16) 1 calc PR A 1
C36 C 0.4371(12) 1.0613(7) 0.1305(7) 0.0282(16) Uani 0.623(16) 1 d P A 1
H36A H 0.4870 1.1050 0.1164 0.034 Uiso 0.623(16) 1 calc PR A 1
H36B H 0.4001 1.0708 0.1779 0.034 Uiso 0.623(16) 1 calc PR A 1
C138 C 0.3427(14) 0.9670(8) 0.0719(8) 0.055(4) Uani 0.377(16) 1 d P A 2
H13A H 0.3277 0.9508 0.0208 0.066 Uiso 0.377(16) 1 calc PR A 2
H13B H 0.2734 0.9442 0.1001 0.066 Uiso 0.377(16) 1 calc PR A 2
C139 C 0.4748(18) 0.9416(9) 0.1008(11) 0.038(3) Uani 0.377(16) 1 d P A 2
H13C H 0.4667 0.8998 0.1341 0.045 Uiso 0.377(16) 1 calc PR A 2
H13D H 0.5307 0.9272 0.0611 0.045 Uiso 0.377(16) 1 calc PR A 2
C136 C 0.4602(19) 1.0642(12) 0.1153(11) 0.027(3) Uani 0.377(16) 1 d P A 2
H13E H 0.5161 1.0929 0.0836 0.033 Uiso 0.377(16) 1 calc PR A 2
H13F H 0.4446 1.0937 0.1589 0.033 Uiso 0.377(16) 1 calc PR A 2
K1 K 0.71692(3) 1.023273(18) 0.245397(19) 0.02092(10) Uani 1 1 d . . .
O2 O 0.62341(11) 1.11298(6) 0.34988(6) 0.0269(3) Uani 1 1 d . A .
O1 O 0.75591(11) 1.15394(6) 0.17547(6) 0.0275(3) Uani 1 1 d . A .
O3 O 0.52448(12) 0.99887(7) 0.13580(7) 0.0360(3) Uani 1 1 d . A .
C37 C 0.3284(2) 1.04535(12) 0.07486(12) 0.0443(5) Uani 1 1 d . . .
H37A H 0.3343 1.0787 0.0330 0.053 Uiso 1 1 calc R A 1
H37B H 0.2412 1.0532 0.0956 0.053 Uiso 1 1 calc R A 1
C4 C 0.93901(14) 0.95068(8) 0.33343(8) 0.0173(3) Uani 1 1 d . A .
C3 C 0.82830(15) 0.90475(8) 0.34184(8) 0.0172(3) Uani 1 1 d . A .
C24 C 0.90297(16) 0.87135(8) 0.14419(9) 0.0217(3) Uani 1 1 d . . .
C2 C 0.79683(15) 0.86886(8) 0.27502(9) 0.0181(3) Uani 1 1 d . A .
C8 C 0.69918(16) 0.75361(9) 0.39781(10) 0.0254(4) Uani 1 1 d . . .
H8 H 0.7160(18) 0.7055(10) 0.4222(10) 0.030 Uiso 1 1 calc . . .
C12 C 0.76255(15) 0.88983(8) 0.41156(9) 0.0196(3) Uani 1 1 d . . .
H12 H 0.8057(18) 0.9228(9) 0.4493(10) 0.024 Uiso 1 1 calc . . .
C1 C 0.88992(15) 0.89233(8) 0.22411(8) 0.0181(3) Uani 1 1 d . A .
C21 C 1.09863(15) 0.98267(8) 0.23707(9) 0.0196(3) Uani 1 1 d . . .
H21 H 1.1072(17) 0.9690(9) 0.1851(10) 0.024 Uiso 1 1 calc . . .
C15 C 1.00942(15) 0.99811(8) 0.39070(9) 0.0188(3) Uani 1 1 d . . .
H15 H 0.9595(17) 0.9935(9) 0.4356(10) 0.023 Uiso 1 1 calc . . .
C5 C 0.97697(15) 0.94299(8) 0.26204(8) 0.0174(3) Uani 1 1 d . A .
C10 C 0.52601(16) 0.84783(9) 0.36817(10) 0.0268(4) Uani 1 1 d . . .
H10 H 0.4303(19) 0.8605(10) 0.3728(10) 0.032 Uiso 1 1 calc . . .
C31 C 0.78940(17) 1.15209(9) 0.10084(9) 0.0262(4) Uani 1 1 d . . .
H31A H 0.7126 1.1678 0.0682 0.031 Uiso 1 1 calc R A .
H31B H 0.8152 1.1022 0.0870 0.031 Uiso 1 1 calc R . .
C22 C 1.01010(15) 1.07988(8) 0.37061(9) 0.0222(3) Uani 1 1 d . A .
H22A H 0.9200 1.0937 0.3504 0.027 Uiso 1 1 calc R . .
H22B H 1.0296 1.1086 0.4155 0.027 Uiso 1 1 calc R . .
C6 C 0.68691(15) 0.81189(8) 0.26918(9) 0.0212(3) Uani 1 1 d . . .
H6 H 0.6785(17) 0.7949(9) 0.2176(10) 0.025 Uiso 1 1 calc . . .
C29 C 0.87327(16) 1.26235(9) 0.15086(9) 0.0249(4) Uani 1 1 d . . .
H29A H 0.9542 1.2892 0.1688 0.030 Uiso 1 1 calc R A .
H29B H 0.8063 1.2974 0.1301 0.030 Uiso 1 1 calc R . .
C23 C 1.22903(15) 0.95870(9) 0.27980(9) 0.0234(4) Uani 1 1 d . A .
H23A H 1.2271 0.9052 0.2861 0.028 Uiso 1 1 calc R . .
H23B H 1.3051 0.9705 0.2505 0.028 Uiso 1 1 calc R . .
C19 C 1.11161(16) 1.10030(9) 0.31535(10) 0.0238(4) Uani 1 1 d . . .
H19 H 1.1113(18) 1.1545(11) 0.3100(10) 0.029 Uiso 1 1 calc . . .
C27 C 1.03816(17) 0.83328(9) 0.13517(9) 0.0277(4) Uani 1 1 d . A .
H27A H 1.1107 0.8646 0.1550 0.042 Uiso 1 1 calc R . .
H27B H 1.0488 0.8244 0.0835 0.042 Uiso 1 1 calc R . .
H27C H 1.0406 0.7868 0.1613 0.042 Uiso 1 1 calc R . .
C28 C 0.81792(17) 1.21690(9) 0.21057(9) 0.0266(4) Uani 1 1 d . A .
H28A H 0.8903 1.2017 0.2463 0.032 Uiso 1 1 calc R . .
H28B H 0.7517 1.2452 0.2362 0.032 Uiso 1 1 calc R . .
C17 C 1.25298(15) 0.99428(9) 0.35489(9) 0.0246(4) Uani 1 1 d . . .
H17 H 1.3441(19) 0.9801(10) 0.3750(10) 0.029 Uiso 1 1 calc . . .
C30 C 0.90544(17) 1.20421(9) 0.09556(9) 0.0255(4) Uani 1 1 d . A .
H30A H 0.9077 1.2249 0.0461 0.031 Uiso 1 1 calc R . .
H30B H 0.9915 1.1801 0.1091 0.031 Uiso 1 1 calc R . .
C25 C 0.79727(18) 0.81810(9) 0.11150(10) 0.0298(4) Uani 1 1 d . A .
H25A H 0.8037 0.7719 0.1381 0.045 Uiso 1 1 calc R . .
H25B H 0.8123 0.8095 0.0602 0.045 Uiso 1 1 calc R . .
H25C H 0.7084 0.8390 0.1153 0.045 Uiso 1 1 calc R . .
C7 C 0.72273(16) 0.74454(8) 0.31719(9) 0.0240(4) Uani 1 1 d . A .
H7A H 0.6696 0.7025 0.2980 0.029 Uiso 1 1 calc R . .
H7B H 0.8178 0.7327 0.3127 0.029 Uiso 1 1 calc R . .
C32 C 0.66538(18) 1.10364(10) 0.42485(10) 0.0307(4) Uani 1 1 d . . .
H32A H 0.7375 1.0670 0.4306 0.037 Uiso 1 1 calc R A .
H32B H 0.5901 1.0874 0.4528 0.037 Uiso 1 1 calc R . .
C14 C 0.78685(16) 0.81107(8) 0.43879(9) 0.0236(4) Uani 1 1 d . A .
H14A H 0.8816 0.7986 0.4341 0.028 Uiso 1 1 calc R . .
H14B H 0.7702 0.8089 0.4910 0.028 Uiso 1 1 calc R . .
C26 C 0.89140(18) 0.93970(9) 0.09511(9) 0.0272(4) Uani 1 1 d . A .
H26A H 0.8007 0.9592 0.0948 0.041 Uiso 1 1 calc R . .
H26B H 0.9114 0.9265 0.0455 0.041 Uiso 1 1 calc R . .
H26C H 0.9548 0.9767 0.1139 0.041 Uiso 1 1 calc R . .
C20 C 1.08514(16) 1.06669(8) 0.23962(9) 0.0235(4) Uani 1 1 d . A .
H20A H 1.1481 1.0883 0.2067 0.028 Uiso 1 1 calc R . .
H20B H 0.9940 1.0801 0.2208 0.028 Uiso 1 1 calc R . .
C11 C 0.61178(16) 0.90638(9) 0.40824(10) 0.0242(4) Uani 1 1 d . A .
H11A H 0.5835 0.9111 0.4584 0.029 Uiso 1 1 calc R . .
H11B H 0.5955 0.9538 0.3836 0.029 Uiso 1 1 calc R . .
C35 C 0.55992(17) 1.18278(9) 0.34601(11) 0.0335(4) Uani 1 1 d . . .
H35A H 0.4673 1.1791 0.3607 0.040 Uiso 1 1 calc R A .
H35B H 0.5581 1.2023 0.2959 0.040 Uiso 1 1 calc R . .
C34 C 0.64233(19) 1.23195(10) 0.39815(11) 0.0352(4) Uani 1 1 d . A .
H34A H 0.5845 1.2652 0.4242 0.042 Uiso 1 1 calc R . .
H34B H 0.7064 1.2612 0.3720 0.042 Uiso 1 1 calc R . .
C16 C 1.15309(15) 0.97230(9) 0.41057(9) 0.0218(3) Uani 1 1 d . A .
H16A H 1.1832 0.9928 0.4585 0.026 Uiso 1 1 calc R . .
H16B H 1.1532 0.9186 0.4152 0.026 Uiso 1 1 calc R . .
C18 C 1.25021(16) 1.07712(9) 0.34598(10) 0.0266(4) Uani 1 1 d . A .
H18A H 1.3180 1.0924 0.3125 0.032 Uiso 1 1 calc R . .
H18B H 1.2711 1.1008 0.3936 0.032 Uiso 1 1 calc R . .
C33 C 0.71515(18) 1.17819(10) 0.45091(11) 0.0342(4) Uani 1 1 d . A .
H33A H 0.8128 1.1821 0.4484 0.041 Uiso 1 1 calc R . .
H33B H 0.6923 1.1873 0.5015 0.041 Uiso 1 1 calc R . .
C13 C 0.54880(15) 0.84184(9) 0.28748(10) 0.0261(4) Uani 1 1 d . A .
H13G H 0.5371 0.8908 0.2654 0.031 Uiso 1 1 calc R . .
H13H H 0.4791 0.8098 0.2643 0.031 Uiso 1 1 calc R . .
C9 C 0.55242(17) 0.77381(9) 0.40485(11) 0.0308(4) Uani 1 1 d . A .
H9A H 0.4938 0.7362 0.3812 0.037 Uiso 1 1 calc R . .
H9B H 0.5335 0.7766 0.4568 0.037 Uiso 1 1 calc R . .

loop_
_atom_site_aniso_label
_atom_site_aniso_U_11
_atom_site_aniso_U_22
_atom_site_aniso_U_33
_atom_site_aniso_U_23
_atom_site_aniso_U_13
_atom_site_aniso_U_12
C38 0.0252(19) 0.029(2) 0.018(3) -0.0111(18) -0.010(2) 0.0027(14)
C39 0.031(4) 0.014(2) 0.034(3) -0.007(2) -0.005(2) -0.004(2)
C36 0.019(4) 0.020(2) 0.047(4) 0.004(3) 0.010(2) 0.000(2)
C138 0.033(4) 0.096(8) 0.034(7) -0.048(6) -0.005(5) -0.015(4)
C139 0.041(8) 0.036(4) 0.034(5) 0.009(3) -0.007(5) -0.013(5)
C136 0.014(6) 0.027(4) 0.042(7) 0.003(4) 0.004(4) -0.006(4)
K1 0.02103(18) 0.01582(18) 0.02561(19) 0.00051(13) -0.00076(13) 0.00140(13)
O2 0.0294(6) 0.0213(6) 0.0299(7) -0.0004(5) 0.0014(5) 0.0025(5)
O1 0.0301(6) 0.0224(6) 0.0299(7) 0.0022(5) 0.0018(5) -0.0070(5)
O3 0.0340(7) 0.0266(7) 0.0452(8) -0.0065(6) -0.0125(6) 0.0067(6)
C37 0.0422(12) 0.0465(13) 0.0424(12) -0.0028(10) -0.0097(9) 0.0078(10)
C4 0.0152(7) 0.0144(7) 0.0221(8) 0.0008(6) 0.0005(6) 0.0015(6)
C3 0.0156(7) 0.0140(7) 0.0222(8) 0.0005(6) 0.0024(6) 0.0010(6)
C24 0.0257(8) 0.0188(8) 0.0203(8) -0.0021(6) -0.0012(6) 0.0045(6)
C2 0.0161(7) 0.0141(7) 0.0240(8) 0.0002(6) -0.0013(6) 0.0012(6)
C8 0.0246(9) 0.0135(8) 0.0386(10) 0.0059(7) 0.0052(7) 0.0007(6)
C12 0.0189(8) 0.0167(8) 0.0236(9) 0.0005(6) 0.0041(6) -0.0006(6)
C1 0.0194(8) 0.0139(7) 0.0208(8) 0.0001(6) -0.0002(6) 0.0040(6)
C21 0.0184(7) 0.0191(8) 0.0217(8) -0.0006(6) 0.0037(6) -0.0001(6)
C15 0.0168(7) 0.0182(8) 0.0216(8) -0.0017(6) 0.0022(6) -0.0003(6)
C5 0.0174(7) 0.0130(7) 0.0220(8) 0.0018(6) 0.0020(6) 0.0016(6)
C10 0.0145(8) 0.0196(9) 0.0468(11) 0.0017(7) 0.0059(7) 0.0003(6)
C31 0.0281(9) 0.0212(9) 0.0287(9) -0.0018(7) -0.0025(7) -0.0006(7)
C22 0.0176(8) 0.0195(8) 0.0292(9) -0.0060(6) -0.0001(7) 0.0000(6)
C6 0.0186(8) 0.0160(8) 0.0286(9) -0.0012(6) -0.0004(6) -0.0018(6)
C29 0.0230(8) 0.0184(8) 0.0330(10) -0.0008(7) 0.0004(7) -0.0016(6)
C23 0.0162(7) 0.0234(9) 0.0311(9) -0.0016(7) 0.0054(7) 0.0014(6)
C19 0.0210(8) 0.0145(8) 0.0363(10) -0.0005(7) 0.0042(7) -0.0016(6)
C27 0.0324(9) 0.0264(9) 0.0246(9) -0.0026(7) 0.0042(7) 0.0095(7)
C28 0.0306(9) 0.0212(9) 0.0280(9) -0.0029(7) 0.0019(7) 0.0012(7)
C17 0.0134(7) 0.0266(9) 0.0333(10) -0.0039(7) -0.0009(7) 0.0017(7)
C30 0.0258(8) 0.0219(8) 0.0289(9) 0.0002(7) 0.0026(7) -0.0008(7)
C25 0.0371(10) 0.0247(9) 0.0267(9) -0.0065(7) -0.0036(8) 0.0021(7)
C7 0.0211(8) 0.0131(8) 0.0377(10) -0.0015(6) 0.0015(7) -0.0016(6)
C32 0.0328(10) 0.0315(10) 0.0285(10) 0.0020(7) 0.0069(8) 0.0026(8)
C14 0.0257(8) 0.0195(8) 0.0261(9) 0.0042(6) 0.0052(7) 0.0018(7)
C26 0.0327(9) 0.0264(9) 0.0220(9) 0.0004(7) -0.0005(7) 0.0067(7)
C20 0.0199(8) 0.0203(8) 0.0309(9) 0.0043(7) 0.0053(7) -0.0004(6)
C11 0.0207(8) 0.0200(8) 0.0330(10) 0.0019(7) 0.0091(7) 0.0012(6)
C35 0.0237(9) 0.0217(9) 0.0548(13) 0.0051(8) -0.0009(8) 0.0000(7)
C34 0.0372(10) 0.0241(9) 0.0456(12) -0.0046(8) 0.0126(9) -0.0070(8)
C16 0.0212(8) 0.0207(8) 0.0231(8) -0.0038(6) -0.0020(6) 0.0023(6)
C18 0.0177(8) 0.0267(9) 0.0357(10) -0.0057(7) 0.0039(7) -0.0052(7)
C33 0.0292(9) 0.0368(11) 0.0368(11) -0.0110(8) 0.0043(8) 0.0039(8)
C13 0.0155(8) 0.0186(8) 0.0437(11) 0.0002(7) -0.0031(7) -0.0021(6)
C9 0.0252(9) 0.0214(9) 0.0470(12) 0.0033(8) 0.0107(8) -0.0049(7)

loop_
_atom_type_symbol
_atom_type_description
_atom_type_scat_dispersion_real
_atom_type_scat_dispersion_imag
_atom_type_scat_source
C C 0.0033 0.0016 'International Tables Vol C Tables 4.2.6.8 and 6.1.1.4'
H H 0.0000 0.0000 'International Tables Vol C Tables 4.2.6.8 and 6.1.1.4'
K K 0.2009 0.2494 'International Tables Vol C Tables 4.2.6.8 and 6.1.1.4'
O O 0.0106 0.0060 'International Tables Vol C Tables 4.2.6.8 and 6.1.1.4'

loop_
_geom_angle_atom_site_label_1
_geom_angle_atom_site_label_2
_geom_angle_atom_site_label_3
_geom_angle
C37 C38 C39 100.7(5)
O3 C39 C38 106.8(6)
O3 C36 C37 108.1(9)
C37 C138 C139 113.0(11)
O3 C139 C138 103.3(13)
O3 C136 C37 108.0(14)
O3 C136 K1 47.4(7)
C37 C136 K1 150.7(10)
O3 K1 O2 110.90(4)
O3 K1 O1 85.01(4)
O2 K1 O1 82.71(4)
O3 K1 C3 122.67(4)
O2 K1 C3 98.73(4)
O1 K1 C3 148.47(4)
O3 K1 C2 98.52(4)
O2 K1 C2 122.75(4)
O1 K1 C2 149.78(4)
C3 K1 C2 27.42(4)
O3 K1 C4 142.57(4)
O2 K1 C4 99.50(4)
O1 K1 C4 121.09(4)
C3 K1 C4 27.41(4)
C2 K1 C4 45.14(4)
O3 K1 C5 124.31(4)
O2 K1 C5 124.02(4)
O1 K1 C5 108.90(4)
C3 K1 C5 44.77(4)
C2 K1 C5 45.01(4)
C4 K1 C5 27.08(4)
O3 K1 C1 99.20(5)
O2 K1 C1 142.97(4)
O1 K1 C1 122.07(4)
C3 K1 C1 45.33(4)
C2 K1 C1 27.71(4)
C4 K1 C1 45.26(4)
C5 K1 C1 27.49(4)
O3 K1 C136 22.1(4)
O2 K1 C136 94.6(3)
O1 K1 C136 67.3(3)
C3 K1 C136 143.1(3)
C2 K1 C136 120.5(4)
C4 K1 C136 164.3(4)
C5 K1 C136 141.0(3)
C1 K1 C136 119.4(4)
C32 O2 C35 104.94(13)
C32 O2 K1 120.91(10)
C35 O2 K1 132.37(11)
C31 O1 C28 109.00(12)
C31 O1 K1 118.38(9)
C28 O1 K1 123.73(10)
C139 O3 C136 113.4(13)
C139 O3 C36 113.0(10)
C136 O3 C36 15.2(7)
C139 O3 C39 14.7(8)
C136 O3 C39 108.9(10)
C36 O3 C39 104.8(7)
C139 O3 K1 136.0(9)
C136 O3 K1 110.5(9)
C36 O3 K1 108.5(6)
C39 O3 K1 136.9(4)
C138 C37 C36 98.7(7)
C138 C37 C136 99.2(10)
C36 C37 C136 14.4(7)
C138 C37 C38 15.6(6)
C36 C37 C38 109.6(6)
C136 C37 C38 106.8(9)
C5 C4 C3 107.99(13)
C5 C4 C15 124.80(13)
C3 C4 C15 127.17(14)
C5 C4 K1 77.02(9)
C3 C4 K1 76.05(9)
C15 C4 K1 115.00(9)
C4 C3 C2 108.33(13)
C4 C3 C12 126.50(14)
C2 C3 C12 124.90(14)
C4 C3 K1 76.54(9)
C2 C3 K1 76.50(9)
C12 C3 K1 118.14(10)
C1 C24 C25 115.72(14)
C1 C24 C26 110.47(12)
C25 C24 C26 105.25(14)
C1 C24 C27 110.36(13)
C25 C24 C27 105.13(13)
C26 C24 C27 109.60(14)
C3 C2 C1 108.17(13)
C3 C2 C6 120.10(14)
C1 C2 C6 131.55(14)
C3 C2 K1 76.08(9)
C1 C2 K1 77.01(8)
C6 C2 K1 116.99(10)
C7 C8 C9 108.68(15)
C7 C8 C14 115.49(13)
C9 C8 C14 108.40(14)
C3 C12 C14 112.19(13)
C3 C12 C11 114.57(14)
C14 C12 C11 109.32(12)
C5 C1 C2 106.31(13)
C5 C1 C24 122.94(14)
C2 C1 C24 130.75(14)
C5 C1 K1 75.96(9)
C2 C1 K1 75.28(8)
C24 C1 K1 114.35(9)
C5 C21 C23 112.43(13)
C5 C21 C20 113.16(12)
C23 C21 C20 109.90(13)
C4 C15 C16 112.23(13)
C4 C15 C22 113.69(13)
C16 C15 C22 109.64(12)
C4 C5 C1 109.19(13)
C4 C5 C21 120.72(14)
C1 C5 C21 130.02(14)
C4 C5 K1 75.89(9)
C1 C5 K1 76.54(9)
C21 C5 K1 116.59(10)
C13 C10 C9 109.50(14)
C13 C10 C11 113.80(14)
C9 C10 C11 109.41(15)
O1 C31 C30 106.06(13)
C19 C22 C15 114.17(13)
C2 C6 C7 111.58(13)
C2 C6 C13 113.50(13)
C7 C6 C13 109.63(13)
C28 C29 C30 101.84(13)
C17 C23 C21 114.50(13)
C18 C19 C20 108.84(13)
C18 C19 C22 108.51(14)
C20 C19 C22 115.02(14)
O1 C28 C29 106.44(13)
C18 C17 C23 108.99(14)
C18 C17 C16 108.93(13)
C23 C17 C16 114.85(13)
C31 C30 C29 101.52(13)
C8 C7 C6 115.04(13)
O2 C32 C33 105.50(14)
C8 C14 C12 114.09(14)
C19 C20 C21 114.70(14)
C10 C11 C12 113.61(13)
O2 C35 C34 106.04(15)
C35 C34 C33 103.64(15)
C17 C16 C15 113.89(13)
C17 C18 C19 109.01(13)
C32 C33 C34 104.12(15)
C10 C13 C6 115.64(14)
C10 C9 C8 108.41(13)

loop_
_geom_bond_atom_site_label_1
_geom_bond_atom_site_label_2
_geom_bond_distance
C38 C37 1.530(7)
C38 C39 1.537(14)
C39 O3 1.508(8)
C36 O3 1.443(13)
C36 C37 1.478(15)
C138 C37 1.446(15)
C138 C139 1.47(2)
C139 O3 1.314(17)
C136 O3 1.40(2)
C136 C37 1.52(2)
C136 K1 3.49(2)
K1 O3 2.7415(15)
K1 O2 2.7481(13)
K1 O1 2.7636(13)
K1 C3 2.9813(16)
K1 C2 2.9867(17)
K1 C4 2.9874(17)
K1 C5 3.0016(19)
K1 C1 3.0091(17)
O2 C32 1.429(2)
O2 C35 1.431(2)
O1 C31 1.439(2)
O1 C28 1.446(2)
C4 C5 1.402(2)
C4 C3 1.414(2)
C4 C15 1.509(2)
C3 C2 1.414(2)
C3 C12 1.510(2)
C24 C1 1.537(2)
C24 C25 1.538(2)
C24 C26 1.547(2)
C24 C27 1.548(2)
C2 C1 1.436(2)
C2 C6 1.521(2)
C8 C7 1.530(2)
C8 C9 1.537(2)
C8 C14 1.541(2)
C12 C14 1.545(2)
C12 C11 1.545(2)
C1 C5 1.428(2)
C21 C5 1.522(2)
C21 C23 1.549(2)
C21 C20 1.549(2)
C15 C16 1.542(2)
C15 C22 1.546(2)
C10 C13 1.525(3)
C10 C9 1.533(2)
C10 C11 1.537(2)
C31 C30 1.518(2)
C22 C19 1.537(2)
C6 C7 1.549(2)
C6 C13 1.553(2)
C29 C28 1.517(2)
C29 C30 1.526(2)
C23 C17 1.536(2)
C19 C18 1.530(2)
C19 C20 1.534(2)
C17 C18 1.530(2)
C17 C16 1.538(2)
C32 C33 1.524(3)
C35 C34 1.523(3)
C34 C33 1.537(3)
